data_1576036
loop_
_publ_author_name
'Zeng, Hongkun'
'Li, Shiyang'
'Ning, Lichao'
'Huang, Tao'
'Feng, Xiaoming'
'Lin, Lili'

_publ_section_title
;
 Sequential oxidative dearomatization/asymmetric homologation: from simple
 naphthols to chiral benzocycloheptanes.
;
_journal_issue 47
_journal_name_full 'Chemical science'
_journal_page_first 22536
_journal_page_last 22541
_journal_paper_doi 10.1039/d5sc05865a
_journal_volume 16
_journal_year 2025
_chemical_absolute_configuration ad
_chemical_formula_moiety 'C32 H24 N2 O2'
_chemical_formula_sum 'C32 H24 N2 O2'
_chemical_formula_weight 468.53
_space_group_crystal_system tetragonal
_space_group_IT_number 96
_space_group_name_Hall 'P 4nw 2abw'
_space_group_name_H-M_alt 'P 43 21 2'
_atom_sites_solution_hydrogens geom
_atom_sites_solution_primary dual
_atom_sites_solution_secondary difmap
_audit_creation_method SHELXL-2019/1
_audit_update_record
;
2025-03-08 deposited with the CCDC.	2025-10-16 downloaded from the CCDC.
;
_cell_angle_alpha 90
_cell_angle_beta 90
_cell_angle_gamma 90
_cell_formula_units_Z 8
_cell_length_a 11.46440(10)
_cell_length_b 11.46440(10)
_cell_length_c 37.6131(7)
_cell_measurement_reflns_used 9582
_cell_measurement_temperature 173(2)
_cell_measurement_theta_max 68.07
_cell_measurement_theta_min 4.03
_cell_volume 4943.58(11)
_computing_cell_refinement 'Bruker SAINT'
_computing_data_collection 'Bruker APEX5'
_computing_data_reduction 'Bruker SAINT'
_computing_molecular_graphics 'Bruker SHELXTL'
_computing_publication_material 'Bruker SHELXTL'
_computing_structure_refinement 'SHELXL-2019/1 (Sheldrick, 2019)'
_computing_structure_solution 'SHELXT (Sheldrick 2008)'
_diffrn_ambient_temperature 173(2)
_diffrn_measured_fraction_theta_full 1.000
_diffrn_measured_fraction_theta_max 1.000
_diffrn_measurement_device_type 'Bruker D8 Venture Photon II'
_diffrn_measurement_method '\f and \w scans'
_diffrn_radiation_type CuK\a
_diffrn_radiation_wavelength 1.54178
_diffrn_reflns_av_R_equivalents 0.0372
_diffrn_reflns_av_unetI/netI 0.0175
_diffrn_reflns_Laue_measured_fraction_full 1.000
_diffrn_reflns_Laue_measured_fraction_max 1.000
_diffrn_reflns_limit_h_max 13
_diffrn_reflns_limit_h_min -13
_diffrn_reflns_limit_k_max 13
_diffrn_reflns_limit_k_min -12
_diffrn_reflns_limit_l_max 45
_diffrn_reflns_limit_l_min -45
_diffrn_reflns_number 39667
_diffrn_reflns_point_group_measured_fraction_full 1.000
_diffrn_reflns_point_group_measured_fraction_max 1.000
_diffrn_reflns_theta_full 67.679
_diffrn_reflns_theta_max 68.252
_diffrn_reflns_theta_min 4.031
_exptl_absorpt_coefficient_mu 0.622
_exptl_absorpt_correction_T_max 0.9143
_exptl_absorpt_correction_T_min 0.8066
_exptl_absorpt_correction_type numerical
_exptl_absorpt_process_details 'SADABS 2016/2 (Krause et al., 2015)'
_exptl_crystal_colour colourless
_exptl_crystal_density_diffrn 1.259
_exptl_crystal_description cube
_exptl_crystal_F_000 1968
_exptl_crystal_recrystallization_method 'Re-crystallisation from solvent: DCM, PE'
_exptl_crystal_size_max 0.354
_exptl_crystal_size_mid 0.245
_exptl_crystal_size_min 0.234
_refine_diff_density_max 0.130
_refine_diff_density_min -0.110
_refine_diff_density_rms 0.025
_refine_ls_abs_structure_details
; 
 Flack x determined using 1760 quotients [(I+)-(I-)]/[(I+)+(I-)] 
 (Parsons, Flack and Wagner, Acta Cryst. B69 (2013) 249-259). 
;
_refine_ls_abs_structure_Flack 0.08(4)
_refine_ls_extinction_coef 0.00163(13)
_refine_ls_extinction_expression Fc^*^=kFc[1+0.001xFc^2^\l^3^/sin(2\q)]^-1/4^
_refine_ls_extinction_method 'SHELXL-2019/1 (Sheldrick 2019)'
_refine_ls_goodness_of_fit_ref 1.041
_refine_ls_hydrogen_treatment constr
_refine_ls_matrix_type full
_refine_ls_number_parameters 382
_refine_ls_number_reflns 4530
_refine_ls_number_restraints 85
_refine_ls_restrained_S_all 1.041
_refine_ls_R_factor_all 0.0261
_refine_ls_R_factor_gt 0.0252
_refine_ls_shift/su_max 0.001
_refine_ls_shift/su_mean 0.000
_refine_ls_structure_factor_coef Fsqd
_refine_ls_weighting_details 'w=1/[\s^2^(Fo^2^)+(0.0365P)^2^+0.5007P] where P=(Fo^2^+2Fc^2^)/3'
_refine_ls_weighting_scheme calc
_refine_ls_wR_factor_gt 0.0647
_refine_ls_wR_factor_ref 0.0655
_reflns_Friedel_coverage 0.678
_reflns_Friedel_fraction_full 1.000
_reflns_Friedel_fraction_max 1.000
_reflns_number_gt 4411
_reflns_number_total 4530
_reflns_threshold_expression 'I > 2\s(I)'
_cod_data_source_file d5sc05865a2.cif
_cod_data_source_block xuj025
_cod_depositor_comments 'Adding full bibliography for 1576036.cif.'
_cod_original_cell_volume 4943.58(13)
_cod_database_code 1576036
_shelx_shelxl_version_number 2019/1
_shelx_space_group_comment
; 
The symmetry employed for this shelxl refinement is uniquely defined 
by the following loop, which should always be used as a source of 
symmetry information in preference to the above space-group names. 
They are only intended as comments. 
;
_shelx_estimated_absorpt_t_min 0.810
_shelx_estimated_absorpt_t_max 0.868

loop_
_space_group_symop_operation_xyz
'x, y, z'
'-x, -y, z+1/2'
'-y+1/2, x+1/2, z+3/4'
'y+1/2, -x+1/2, z+1/4'
'-x+1/2, y+1/2, -z+3/4'
'x+1/2, -y+1/2, -z+1/4'
'y, x, -z'
'-y, -x, -z+1/2'

loop_
_atom_site_label
_atom_site_type_symbol
_atom_site_fract_x
_atom_site_fract_y
_atom_site_fract_z
_atom_site_U_iso_or_equiv
_atom_site_adp_type
_atom_site_occupancy
_atom_site_site_symmetry_order
_atom_site_calc_flag
_atom_site_refinement_flags_posn
_atom_site_refinement_flags_adp
_atom_site_refinement_flags_occupancy
_atom_site_disorder_assembly
_atom_site_disorder_group
O1 O 0.33008(10) 0.30395(9) 0.73738(3) 0.0329(2) Uani 1 1 d . . . . .
O2 O 0.33458(11) 0.46707(10) 0.70443(3) 0.0434(3) Uani 1 1 d . . . . .
N1 N 0.47837(11) 0.04102(10) 0.68476(3) 0.0279(3) Uani 1 1 d . . . . .
N2 N 0.23565(11) 0.07633(11) 0.68254(3) 0.0310(3) Uani 1 1 d . . . . .
C1 C 0.38548(17) 0.36556(18) 0.76619(4) 0.0468(4) Uani 1 1 d . . . . .
H1A H 0.370323 0.324581 0.788586 0.070 Uiso 1 1 calc R U . . .
H1B H 0.354031 0.444906 0.767596 0.070 Uiso 1 1 calc R U . . .
H1C H 0.469772 0.369071 0.761986 0.070 Uiso 1 1 calc R U . . .
C2 C 0.31434(13) 0.36531(12) 0.70753(4) 0.0291(3) Uani 1 1 d . . . . .
C3 C 0.26065(13) 0.28722(12) 0.67867(4) 0.0286(3) Uani 1 1 d . . . . .
C4 C 0.29381(15) 0.33051(14) 0.64187(4) 0.0359(3) Uani 1 1 d . . . . .
H4 H 0.233090 0.344600 0.625232 0.043 Uiso 1 1 calc R U . . .
C5 C 0.40293(16) 0.34973(14) 0.63169(4) 0.0397(4) Uani 1 1 d . . . . .
H5 H 0.414469 0.375777 0.607974 0.048 Uiso 1 1 calc R U . . .
C6 C 0.50724(15) 0.33444(13) 0.65371(4) 0.0352(3) Uani 1 1 d . . . . .
C7 C 0.60107(17) 0.41149(15) 0.64931(5) 0.0467(4) Uani 1 1 d . . . . .
H7 H 0.595718 0.471457 0.631954 0.056 Uiso 1 1 calc R U . . .
C8 C 0.70087(17) 0.40243(16) 0.66953(5) 0.0520(5) Uani 1 1 d . . . . .
H8 H 0.763350 0.455582 0.665952 0.062 Uiso 1 1 calc R U . . .
C9 C 0.71020(16) 0.31575(16) 0.69510(5) 0.0463(4) Uani 1 1 d . . . . .
H9 H 0.777852 0.310935 0.709611 0.056 Uiso 1 1 calc R U . . .
C10 C 0.62042(14) 0.23637(14) 0.69935(4) 0.0358(3) Uani 1 1 d . . . . .
H10 H 0.627517 0.176356 0.716627 0.043 Uiso 1 1 calc R U . . .
C11 C 0.51916(13) 0.24304(12) 0.67857(4) 0.0301(3) Uani 1 1 d . . . . .
C12 C 0.43345(12) 0.14638(12) 0.68159(3) 0.0264(3) Uani 1 1 d . . . . .
C13 C 0.30914(13) 0.16363(12) 0.68124(3) 0.0273(3) Uani 1 1 d . . . . .
C21 C 0.40305(13) -0.05116(13) 0.68627(4) 0.0292(3) Uani 1 1 d . . . . .
C22 C 0.44768(15) -0.16557(14) 0.68894(4) 0.0387(4) Uani 1 1 d . . . . .
H22 H 0.529482 -0.178041 0.690280 0.046 Uiso 1 1 calc R U . . .
C23 C 0.37285(17) -0.25834(15) 0.68960(5) 0.0477(4) Uani 1 1 d . . . . .
H23 H 0.403042 -0.335357 0.691098 0.057 Uiso 1 1 calc R U . . .
C24 C 0.25138(17) -0.24076(15) 0.68808(5) 0.0491(4) Uani 1 1 d . . . . .
H24 H 0.200481 -0.306091 0.688910 0.059 Uiso 1 1 calc R U . . .
C25 C 0.20580(15) -0.13110(15) 0.68543(5) 0.0425(4) Uani 1 1 d . . . . .
H25 H 0.123741 -0.120354 0.684168 0.051 Uiso 1 1 calc R U . . .
C26 C 0.28129(13) -0.03354(13) 0.68458(4) 0.0310(3) Uani 1 1 d . . . . .
C31 C 0.12647(13) 0.28574(13) 0.68473(4) 0.0324(3) Uani 1 1 d . . . . .
H31A H 0.090085 0.239713 0.665420 0.039 Uiso 1 1 calc R U . . .
H31B H 0.110430 0.244717 0.707371 0.039 Uiso 1 1 calc R U . . .
C32 C 0.06811(12) 0.40373(13) 0.68605(4) 0.0300(3) Uani 1 1 d . . . . .
C33 C 0.04185(13) 0.46542(14) 0.65520(4) 0.0334(3) Uani 1 1 d . . . . .
H33 H 0.061177 0.432765 0.632748 0.040 Uiso 1 1 calc R U . . .
C34 C -0.01169(13) 0.57305(14) 0.65661(4) 0.0332(3) Uani 1 1 d . . . . .
H34 H -0.026144 0.614069 0.635113 0.040 Uiso 1 1 calc R U . . .
C35 C -0.04514(12) 0.62318(13) 0.68885(4) 0.0310(3) Uani 1 1 d D . . . .
C36 C -0.02096(14) 0.55990(15) 0.71977(4) 0.0358(3) Uani 1 1 d . . . . .
H36 H -0.043553 0.590757 0.742178 0.043 Uiso 1 1 calc R U . . .
C37 C 0.03522(14) 0.45324(15) 0.71835(4) 0.0351(3) Uani 1 1 d . . . . .
H37 H 0.051709 0.412934 0.739836 0.042 Uiso 1 1 calc R U . . .
C41X C -0.1039(6) 0.7366(5) 0.68861(17) 0.0347(12) Uani 0.77(2) 1 d D . P A 1
C42X C -0.1751(6) 0.7699(6) 0.66006(16) 0.0437(10) Uani 0.77(2) 1 d D . P A 1
H42A H -0.184753 0.718193 0.640549 0.052 Uiso 0.77(2) 1 calc R U P A 1
C43X C -0.2315(4) 0.8767(6) 0.65972(17) 0.0546(12) Uani 0.77(2) 1 d D . P A 1
H43A H -0.278576 0.897815 0.639957 0.065 Uiso 0.77(2) 1 calc R U P A 1
C44X C -0.2196(5) 0.9530(4) 0.68812(18) 0.0566(14) Uani 0.77(2) 1 d D . P A 1
H44A H -0.258228 1.026316 0.687876 0.068 Uiso 0.77(2) 1 calc R U P A 1
C45X C -0.1511(6) 0.9215(4) 0.71672(15) 0.0531(13) Uani 0.77(2) 1 d D . P A 1
H45A H -0.143087 0.973216 0.736315 0.064 Uiso 0.77(2) 1 calc R U P A 1
C46X C -0.0938(6) 0.8148(5) 0.71706(16) 0.0407(11) Uani 0.77(2) 1 d D . P A 1
H46A H -0.046849 0.794389 0.736934 0.049 Uiso 0.77(2) 1 calc R U P A 1
C41Y C -0.101(2) 0.7455(16) 0.6948(8) 0.046(5) Uani 0.23(2) 1 d D . P A 2
C42Y C -0.173(2) 0.7914(19) 0.6688(8) 0.055(5) Uani 0.23(2) 1 d D . P A 2
H42B H -0.191192 0.747633 0.648116 0.066 Uiso 0.23(2) 1 calc R U P A 2
C43Y C -0.217(2) 0.9037(17) 0.6737(10) 0.073(6) Uani 0.23(2) 1 d D . P A 2
H43B H -0.271447 0.935500 0.657304 0.087 Uiso 0.23(2) 1 calc R U P A 2
C44Y C -0.182(3) 0.9666(18) 0.7023(9) 0.080(5) Uani 0.23(2) 1 d D . P A 2
H44B H -0.206716 1.045362 0.704376 0.095 Uiso 0.23(2) 1 calc R U P A 2
C45Y C -0.111(3) 0.9206(17) 0.7283(9) 0.077(5) Uani 0.23(2) 1 d D . P A 2
H45B H -0.093521 0.965492 0.748824 0.092 Uiso 0.23(2) 1 calc R U P A 2
C46Y C -0.066(3) 0.8086(19) 0.7248(8) 0.057(5) Uani 0.23(2) 1 d D . P A 2
H46B H -0.013941 0.776692 0.741919 0.069 Uiso 0.23(2) 1 calc R U P A 2

loop_
_atom_site_aniso_label
_atom_site_aniso_U_11
_atom_site_aniso_U_22
_atom_site_aniso_U_33
_atom_site_aniso_U_23
_atom_site_aniso_U_13
_atom_site_aniso_U_12
O1 0.0376(6) 0.0295(5) 0.0314(5) -0.0017(4) 0.0019(4) -0.0040(4)
O2 0.0518(7) 0.0220(5) 0.0565(7) -0.0011(5) 0.0028(5) -0.0036(5)
N1 0.0310(6) 0.0231(6) 0.0297(5) -0.0002(4) 0.0020(5) -0.0016(5)
N2 0.0305(6) 0.0267(6) 0.0357(6) -0.0001(5) 0.0012(5) -0.0027(5)
C1 0.0502(11) 0.0503(10) 0.0400(8) -0.0112(8) -0.0016(7) -0.0090(8)
C2 0.0256(7) 0.0235(7) 0.0381(7) -0.0003(6) 0.0066(6) 0.0011(5)
C3 0.0300(7) 0.0245(7) 0.0314(7) 0.0016(5) 0.0036(6) 0.0006(5)
C4 0.0429(9) 0.0310(8) 0.0339(7) 0.0058(6) 0.0039(6) 0.0077(7)
C5 0.0505(10) 0.0318(8) 0.0367(7) 0.0081(6) 0.0138(7) 0.0061(7)
C6 0.0396(9) 0.0251(7) 0.0409(7) -0.0016(6) 0.0161(6) 0.0003(6)
C7 0.0519(11) 0.0292(8) 0.0589(10) 0.0002(7) 0.0262(8) -0.0067(7)
C8 0.0449(10) 0.0368(9) 0.0744(12) -0.0135(8) 0.0245(9) -0.0169(8)
C9 0.0352(9) 0.0424(9) 0.0614(10) -0.0172(8) 0.0069(7) -0.0097(7)
C10 0.0319(8) 0.0303(8) 0.0451(8) -0.0095(6) 0.0064(6) -0.0029(6)
C11 0.0305(7) 0.0228(7) 0.0371(7) -0.0059(5) 0.0102(6) -0.0016(6)
C12 0.0302(7) 0.0231(7) 0.0260(6) -0.0010(5) 0.0034(5) -0.0007(5)
C13 0.0302(7) 0.0255(7) 0.0263(6) 0.0000(5) 0.0024(5) -0.0014(5)
C21 0.0345(8) 0.0241(7) 0.0290(6) 0.0009(5) -0.0003(6) -0.0033(6)
C22 0.0395(9) 0.0257(7) 0.0510(8) 0.0041(6) -0.0061(7) -0.0006(6)
C23 0.0533(11) 0.0228(8) 0.0670(10) 0.0067(7) -0.0110(9) -0.0026(7)
C24 0.0504(10) 0.0280(8) 0.0688(11) 0.0059(8) -0.0082(9) -0.0141(7)
C25 0.0368(9) 0.0328(8) 0.0579(9) 0.0025(7) -0.0029(7) -0.0096(7)
C26 0.0341(8) 0.0250(7) 0.0339(6) 0.0011(6) 0.0005(6) -0.0038(6)
C31 0.0283(7) 0.0305(8) 0.0383(7) 0.0007(6) 0.0004(6) -0.0008(6)
C32 0.0244(7) 0.0318(7) 0.0339(7) 0.0008(6) -0.0011(5) 0.0002(5)
C33 0.0311(7) 0.0396(8) 0.0294(6) -0.0023(6) -0.0033(6) 0.0017(6)
C34 0.0292(7) 0.0383(8) 0.0319(7) 0.0061(6) -0.0035(6) 0.0013(6)
C35 0.0216(6) 0.0330(7) 0.0384(7) 0.0041(6) 0.0012(6) 0.0008(6)
C36 0.0353(8) 0.0409(9) 0.0313(7) -0.0005(6) 0.0037(6) 0.0074(7)
C37 0.0355(8) 0.0405(8) 0.0294(7) 0.0060(6) -0.0001(6) 0.0070(7)
C41X 0.0258(18) 0.036(2) 0.0425(17) 0.0009(15) 0.0115(13) -0.0019(15)
C42X 0.0359(17) 0.0413(19) 0.054(2) 0.0071(14) 0.0013(15) 0.0105(14)
C43X 0.0459(17) 0.048(2) 0.070(2) 0.0165(18) 0.0080(16) 0.0176(15)
C44X 0.051(2) 0.038(2) 0.081(3) 0.012(2) 0.024(2) 0.0193(17)
C45X 0.060(3) 0.0354(16) 0.064(3) 0.0029(16) 0.030(2) 0.0092(17)
C46X 0.041(2) 0.035(2) 0.045(2) 0.0006(15) 0.0130(14) 0.0047(14)
C41Y 0.042(8) 0.030(7) 0.066(10) 0.028(6) 0.026(6) 0.023(6)
C42Y 0.045(7) 0.041(7) 0.079(11) 0.032(6) 0.025(7) 0.014(6)
C43Y 0.075(9) 0.036(7) 0.108(14) 0.027(7) 0.026(9) 0.027(6)
C44Y 0.075(10) 0.047(7) 0.116(13) 0.022(7) 0.032(9) 0.012(7)
C45Y 0.074(11) 0.053(6) 0.105(12) 0.015(7) 0.048(8) 0.015(6)
C46Y 0.056(10) 0.045(6) 0.070(10) 0.010(6) 0.036(7) 0.017(6)

loop_
_atom_type_symbol
_atom_type_description
_atom_type_scat_dispersion_real
_atom_type_scat_dispersion_imag
_atom_type_scat_source
C C 0.0181 0.0091 'International Tables Vol C Tables 4.2.6.8 and 6.1.1.4'
H H 0.0000 0.0000 'International Tables Vol C Tables 4.2.6.8 and 6.1.1.4'
N N 0.0311 0.0180 'International Tables Vol C Tables 4.2.6.8 and 6.1.1.4'
O O 0.0492 0.0322 'International Tables Vol C Tables 4.2.6.8 and 6.1.1.4'

loop_
_geom_angle_atom_site_label_1
_geom_angle_atom_site_label_2
_geom_angle_atom_site_label_3
_geom_angle
_geom_angle_site_symmetry_1
_geom_angle_site_symmetry_3
_geom_angle_publ_flag
C2 O1 C1 115.67(13) . . ?
C12 N1 C21 117.75(13) . . ?
C13 N2 C26 117.42(13) . . ?
O2 C2 O1 124.69(14) . . ?
O2 C2 C3 125.31(14) . . ?
O1 C2 C3 109.93(12) . . ?
C4 C3 C13 105.67(11) . . ?
C4 C3 C2 110.69(12) . . ?
C13 C3 C2 110.53(11) . . ?
C4 C3 C31 112.63(13) . . ?
C13 C3 C31 109.94(12) . . ?
C2 C3 C31 107.41(11) . . ?
C5 C4 C3 123.60(15) . . ?
C4 C5 C6 125.92(14) . . ?
C7 C6 C11 118.16(17) . . ?
C7 C6 C5 118.96(16) . . ?
C11 C6 C5 122.85(14) . . ?
C8 C7 C6 121.64(17) . . ?
C7 C8 C9 120.05(16) . . ?
C10 C9 C8 119.61(18) . . ?
C9 C10 C11 121.08(16) . . ?
C10 C11 C6 119.35(14) . . ?
C10 C11 C12 117.69(13) . . ?
C6 C11 C12 122.72(14) . . ?
N1 C12 C13 120.91(13) . . ?
N1 C12 C11 115.59(13) . . ?
C13 C12 C11 123.50(13) . . ?
N2 C13 C12 122.14(14) . . ?
N2 C13 C3 118.56(13) . . ?
C12 C13 C3 119.29(12) . . ?
N1 C21 C22 119.52(14) . . ?
N1 C21 C26 120.83(14) . . ?
C22 C21 C26 119.64(14) . . ?
C23 C22 C21 119.80(16) . . ?
C22 C23 C24 120.57(17) . . ?
C25 C24 C23 120.89(15) . . ?
C24 C25 C26 119.71(16) . . ?
N2 C26 C21 120.87(13) . . ?
N2 C26 C25 119.73(15) . . ?
C21 C26 C25 119.39(15) . . ?
C32 C31 C3 115.68(12) . . ?
C33 C32 C37 117.48(14) . . ?
C33 C32 C31 121.57(13) . . ?
C37 C32 C31 120.92(13) . . ?
C34 C33 C32 121.25(13) . . ?
C33 C34 C35 121.61(13) . . ?
C34 C35 C36 117.03(14) . . ?
C34 C35 C41X 119.1(3) . . ?
C36 C35 C41X 123.9(3) . . ?
C34 C35 C41Y 127.4(11) . . ?
C36 C35 C41Y 115.5(11) . . ?
C37 C36 C35 121.25(13) . . ?
C36 C37 C32 121.34(13) . . ?
C46X C41X C42X 117.4(4) . . ?
C46X C41X C35 121.7(5) . . ?
C42X C41X C35 120.9(4) . . ?
C43X C42X C41X 121.3(4) . . ?
C42X C43X C44X 120.3(4) . . ?
C45X C44X C43X 119.4(3) . . ?
C44X C45X C46X 120.4(3) . . ?
C45X C46X C41X 121.1(4) . . ?
C42Y C41Y C46Y 123.0(14) . . ?
C42Y C41Y C35 119.1(16) . . ?
C46Y C41Y C35 117.6(15) . . ?
C41Y C42Y C43Y 118.3(15) . . ?
C44Y C43Y C42Y 119.1(15) . . ?
C43Y C44Y C45Y 122.4(15) . . ?
C44Y C45Y C46Y 120.5(17) . . ?
C45Y C46Y C41Y 116.5(15) . . ?

loop_
_geom_bond_atom_site_label_1
_geom_bond_atom_site_label_2
_geom_bond_distance
_geom_bond_site_symmetry_2
_geom_bond_publ_flag
O1 C2 1.3372(18) . ?
O1 C1 1.4411(19) . ?
O2 C2 1.1952(19) . ?
N1 C12 1.3185(19) . ?
N1 C21 1.3659(19) . ?
N2 C13 1.3091(19) . ?
N2 C26 1.366(2) . ?
C2 C3 1.536(2) . ?
C3 C4 1.5187(19) . ?
C3 C13 1.5251(19) . ?
C3 C31 1.555(2) . ?
C4 C5 1.327(2) . ?
C5 C6 1.465(3) . ?
C6 C7 1.402(2) . ?
C6 C11 1.411(2) . ?
C7 C8 1.378(3) . ?
C8 C9 1.387(3) . ?
C9 C10 1.383(2) . ?
C10 C11 1.401(2) . ?
C11 C12 1.4854(19) . ?
C12 C13 1.439(2) . ?
C21 C22 1.411(2) . ?
C21 C26 1.412(2) . ?
C22 C23 1.367(2) . ?
C23 C24 1.408(3) . ?
C24 C25 1.365(3) . ?
C25 C26 1.415(2) . ?
C31 C32 1.510(2) . ?
C32 C33 1.392(2) . ?
C32 C37 1.393(2) . ?
C33 C34 1.379(2) . ?
C34 C35 1.396(2) . ?
C35 C36 1.399(2) . ?
C35 C41X 1.465(6) . ?
C35 C41Y 1.557(16) . ?
C36 C37 1.383(2) . ?
C41X C46X 1.400(5) . ?
C41X C42X 1.401(5) . ?
C42X C43X 1.385(5) . ?
C43X C44X 1.387(6) . ?
C44X C45X 1.380(6) . ?
C45X C46X 1.390(5) . ?
C41Y C42Y 1.381(17) . ?
C41Y C46Y 1.401(18) . ?
C42Y C43Y 1.398(17) . ?
C43Y C44Y 1.355(19) . ?
C44Y C45Y 1.375(18) . ?
C45Y C46Y 1.391(18) . ?

loop_
_geom_torsion_atom_site_label_1
_geom_torsion_atom_site_label_2
_geom_torsion_atom_site_label_3
_geom_torsion_atom_site_label_4
_geom_torsion
_geom_torsion_site_symmetry_1
_geom_torsion_site_symmetry_2
_geom_torsion_site_symmetry_3
_geom_torsion_site_symmetry_4
_geom_torsion_publ_flag
C1 O1 C2 O2 -5.9(2) . . . . ?
C1 O1 C2 C3 177.05(13) . . . . ?
O2 C2 C3 C4 30.1(2) . . . . ?
O1 C2 C3 C4 -152.90(13) . . . . ?
O2 C2 C3 C13 146.82(15) . . . . ?
O1 C2 C3 C13 -36.17(15) . . . . ?
O2 C2 C3 C31 -93.24(17) . . . . ?
O1 C2 C3 C31 83.77(14) . . . . ?
C13 C3 C4 C5 -66.44(19) . . . . ?
C2 C3 C4 C5 53.2(2) . . . . ?
C31 C3 C4 C5 173.51(16) . . . . ?
C3 C4 C5 C6 -0.8(3) . . . . ?
C4 C5 C6 C7 -144.70(17) . . . . ?
C4 C5 C6 C11 37.2(2) . . . . ?
C11 C6 C7 C8 -2.7(2) . . . . ?
C5 C6 C7 C8 179.18(15) . . . . ?
C6 C7 C8 C9 -0.3(3) . . . . ?
C7 C8 C9 C10 2.1(3) . . . . ?
C8 C9 C10 C11 -1.0(2) . . . . ?
C9 C10 C11 C6 -2.0(2) . . . . ?
C9 C10 C11 C12 172.60(14) . . . . ?
C7 C6 C11 C10 3.7(2) . . . . ?
C5 C6 C11 C10 -178.20(14) . . . . ?
C7 C6 C11 C12 -170.58(14) . . . . ?
C5 C6 C11 C12 7.5(2) . . . . ?
C21 N1 C12 C13 2.54(18) . . . . ?
C21 N1 C12 C11 -177.58(12) . . . . ?
C10 C11 C12 N1 -38.54(17) . . . . ?
C6 C11 C12 N1 135.86(13) . . . . ?
C10 C11 C12 C13 141.34(14) . . . . ?
C6 C11 C12 C13 -44.27(19) . . . . ?
C26 N2 C13 C12 0.58(19) . . . . ?
C26 N2 C13 C3 179.56(11) . . . . ?
N1 C12 C13 N2 -2.9(2) . . . . ?
C11 C12 C13 N2 177.24(13) . . . . ?
N1 C12 C13 C3 178.14(11) . . . . ?
C11 C12 C13 C3 -1.73(19) . . . . ?
C4 C3 C13 N2 -111.92(14) . . . . ?
C2 C3 C13 N2 128.29(13) . . . . ?
C31 C3 C13 N2 9.88(17) . . . . ?
C4 C3 C13 C12 67.09(16) . . . . ?
C2 C3 C13 C12 -52.71(15) . . . . ?
C31 C3 C13 C12 -171.11(11) . . . . ?
C12 N1 C21 C22 178.74(13) . . . . ?
C12 N1 C21 C26 -0.19(19) . . . . ?
N1 C21 C22 C23 -178.43(15) . . . . ?
C26 C21 C22 C23 0.5(2) . . . . ?
C21 C22 C23 C24 -0.8(3) . . . . ?
C22 C23 C24 C25 0.9(3) . . . . ?
C23 C24 C25 C26 -0.7(3) . . . . ?
C13 N2 C26 C21 1.8(2) . . . . ?
C13 N2 C26 C25 -178.92(14) . . . . ?
N1 C21 C26 N2 -2.1(2) . . . . ?
C22 C21 C26 N2 178.99(13) . . . . ?
N1 C21 C26 C25 178.62(13) . . . . ?
C22 C21 C26 C25 -0.3(2) . . . . ?
C24 C25 C26 N2 -178.91(16) . . . . ?
C24 C25 C26 C21 0.4(2) . . . . ?
C4 C3 C31 C32 -67.48(16) . . . . ?
C13 C3 C31 C32 174.96(11) . . . . ?
C2 C3 C31 C32 54.65(16) . . . . ?
C3 C31 C32 C33 79.44(18) . . . . ?
C3 C31 C32 C37 -102.59(16) . . . . ?
C37 C32 C33 C34 1.8(2) . . . . ?
C31 C32 C33 C34 179.87(14) . . . . ?
C32 C33 C34 C35 -2.0(2) . . . . ?
C33 C34 C35 C36 0.6(2) . . . . ?
C33 C34 C35 C41X -178.7(3) . . . . ?
C33 C34 C35 C41Y 177.0(14) . . . . ?
C34 C35 C36 C37 1.0(2) . . . . ?
C41X C35 C36 C37 -179.8(3) . . . . ?
C41Y C35 C36 C37 -175.9(12) . . . . ?
C35 C36 C37 C32 -1.1(3) . . . . ?
C33 C32 C37 C36 -0.3(2) . . . . ?
C31 C32 C37 C36 -178.33(15) . . . . ?
C34 C35 C41X C46X -150.8(5) . . . . ?
C36 C35 C41X C46X 29.9(7) . . . . ?
C34 C35 C41X C42X 30.7(7) . . . . ?
C36 C35 C41X C42X -148.5(5) . . . . ?
C46X C41X C42X C43X 1.1(10) . . . . ?
C35 C41X C42X C43X 179.6(6) . . . . ?
C41X C42X C43X C44X -0.7(9) . . . . ?
C42X C43X C44X C45X -0.1(7) . . . . ?
C43X C44X C45X C46X 0.5(7) . . . . ?
C44X C45X C46X C41X -0.1(8) . . . . ?
C42X C41X C46X C45X -0.7(9) . . . . ?
C35 C41X C46X C45X -179.2(6) . . . . ?
C34 C35 C41Y C42Y 32(3) . . . . ?
C36 C35 C41Y C42Y -151.7(18) . . . . ?
C34 C35 C41Y C46Y -141.9(17) . . . . ?
C36 C35 C41Y C46Y 35(2) . . . . ?
C46Y C41Y C42Y C43Y -3(4) . . . . ?
C35 C41Y C42Y C43Y -176.9(19) . . . . ?
C41Y C42Y C43Y C44Y 5(3) . . . . ?
C42Y C43Y C44Y C45Y -6(3) . . . . ?
C43Y C44Y C45Y C46Y 5(3) . . . . ?
C44Y C45Y C46Y C41Y -3(3) . . . . ?
C42Y C41Y C46Y C45Y 3(4) . . . . ?
C35 C41Y C46Y C45Y 176(2) . . . . ?
